data_4118887
loop_
_publ_author_name
'Kohei Takahashi'
'Makoto Yamashita'
'Kyoko Nozaki'

_publ_section_title
;
 Tandem Hydroformylation/Hydrogenation of Alkenes to Normal Alcohols Using
 Rh/Ru Dual Catalyst or Ru Single Component Catalyst
;
_journal_name_full 'Journal of the American Chemical Society'
_journal_page_first 18746
_journal_page_last 18757
_journal_paper_doi 10.1021/ja307998h
_journal_volume 134
_journal_year 2012
_chemical_formula_sum 'C55 H62 O P2 Ru'
_chemical_formula_weight 902.06
_chemical_name_systematic
; 
 ? 
;
_space_group_IT_number 15
_symmetry_cell_setting monoclinic
_symmetry_space_group_name_Hall '-C 2yc'
_symmetry_space_group_name_H-M 'C 1 2/c 1'
_atom_sites_solution_hydrogens geom
_atom_sites_solution_primary direct
_atom_sites_solution_secondary difmap
_audit_creation_method SHELXL-97
_cell_angle_alpha 90.00
_cell_angle_beta 102.235(7)
_cell_angle_gamma 90.00
_cell_formula_units_Z 8
_cell_length_a 41.60(2)
_cell_length_b 17.746(9)
_cell_length_c 12.812(6)
_cell_measurement_reflns_used 10086
_cell_measurement_temperature 93.1500
_cell_measurement_theta_max 27.4932
_cell_measurement_theta_min 3.0063
_cell_volume 9243(8)
_computing_cell_refinement 'RIGAKU CrystalClear'
_computing_data_collection 'RIGAKU CrystalClear'
_computing_data_reduction 'RIGAKU CrystalClear'
_computing_molecular_graphics ORTEP-III
_computing_structure_refinement 'SHELXL-97 (Sheldrick, 1997)'
_computing_structure_solution SIR-97
_diffrn_ambient_temperature 93(2)
_diffrn_detector_area_resol_mean 28.5714
_diffrn_measured_fraction_theta_full 0.997
_diffrn_measured_fraction_theta_max 0.997
_diffrn_measurement_device_type 'RIGAKU/MSCIO Saturn CCD'
_diffrn_measurement_method 'omega scans'
_diffrn_radiation_monochromator graphite
_diffrn_radiation_source 'fine-focus sealed tube'
_diffrn_radiation_type MoK\a
_diffrn_radiation_wavelength 0.71075
_diffrn_reflns_av_R_equivalents 0.1079
_diffrn_reflns_av_sigmaI/netI 0.0856
_diffrn_reflns_limit_h_max 49
_diffrn_reflns_limit_h_min -49
_diffrn_reflns_limit_k_max 21
_diffrn_reflns_limit_k_min -21
_diffrn_reflns_limit_l_max 14
_diffrn_reflns_limit_l_min -15
_diffrn_reflns_number 38201
_diffrn_reflns_theta_full 25.00
_diffrn_reflns_theta_max 25.00
_diffrn_reflns_theta_min 3.05
_exptl_absorpt_coefficient_mu 0.447
_exptl_absorpt_correction_T_max 0.9780
_exptl_absorpt_correction_T_min 0.9159
_exptl_absorpt_correction_type multi-scan
_exptl_absorpt_process_details 'Jacobson, R. (1998) Private communication'
_exptl_crystal_colour Colorless
_exptl_crystal_density_diffrn 1.296
_exptl_crystal_description Prism
_exptl_crystal_F_000 3792
_exptl_crystal_size_max 0.20
_exptl_crystal_size_mid 0.10
_exptl_crystal_size_min 0.05
_refine_diff_density_max 1.235
_refine_diff_density_min -0.713
_refine_diff_density_rms 0.101
_refine_ls_extinction_method none
_refine_ls_goodness_of_fit_ref 1.287
_refine_ls_hydrogen_treatment mixed
_refine_ls_matrix_type full
_refine_ls_number_parameters 654
_refine_ls_number_reflns 8115
_refine_ls_number_restraints 169
_refine_ls_restrained_S_all 1.274
_refine_ls_R_factor_all 0.1071
_refine_ls_R_factor_gt 0.0957
_refine_ls_shift/su_max 1.952
_refine_ls_shift/su_mean 0.032
_refine_ls_structure_factor_coef Fsqd
_refine_ls_weighting_details 'calc w=1/[\s^2^(Fo^2^)+(0.0000P)^2^+84.6534P] where P=(Fo^2^+2Fc^2^)/3'
_refine_ls_weighting_scheme calc
_refine_ls_wR_factor_gt 0.1500
_refine_ls_wR_factor_ref 0.1547
_reflns_number_gt 7340
_reflns_number_total 8115
_reflns_threshold_expression >2sigma(I)
_cod_data_source_file ja307998h_si_002_4.cif
_cod_data_source_block compound11
_cod_original_cell_volume 9244(8)
_cod_database_code 4118887

loop_
_symmetry_equiv_pos_as_xyz
'x, y, z'
'-x, y, -z+1/2'
'x+1/2, y+1/2, z'
'-x+1/2, y+1/2, -z+1/2'
'-x, -y, -z'
'x, -y, z-1/2'
'-x+1/2, -y+1/2, -z'
'x+1/2, -y+1/2, z-1/2'

loop_
_atom_site_label
_atom_site_type_symbol
_atom_site_fract_x
_atom_site_fract_y
_atom_site_fract_z
_atom_site_U_iso_or_equiv
_atom_site_adp_type
_atom_site_occupancy
_atom_site_symmetry_multiplicity
_atom_site_calc_flag
_atom_site_refinement_flags
_atom_site_disorder_assembly
_atom_site_disorder_group
Ru1 Ru 0.157221(13) 0.20770(3) 0.58428(4) 0.01688(15) Uani 1 1 d D . .
H1 H 0.1684(13) 0.272(2) 0.514(4) 0.022(17) Uiso 1 1 d D . .
P1 P 0.19374(4) 0.24695(9) 0.73327(13) 0.0184(4) Uani 1 1 d . . .
P2 P 0.11786(4) 0.29357(9) 0.59836(12) 0.0183(4) Uani 1 1 d . . .
C1 C 0.14514(16) 0.1272(3) 0.4431(5) 0.0196(14) Uani 1 1 d . . .
C2 C 0.12092(15) 0.1174(3) 0.5064(5) 0.0209(14) Uani 1 1 d . . .
C3 C 0.13719(17) 0.0901(3) 0.6099(5) 0.0218(15) Uani 1 1 d . . .
C4 C 0.17156(17) 0.0840(3) 0.6081(5) 0.0202(14) Uani 1 1 d . . .
C5 C 0.17647(16) 0.1075(3) 0.5056(5) 0.0188(14) Uani 1 1 d . . .
C6 C 0.13844(18) 0.1399(4) 0.3244(5) 0.0287(17) Uani 1 1 d . . .
H2 H 0.1538 0.1776 0.3077 0.043 Uiso 1 1 calc R . .
H3 H 0.1158 0.1579 0.2998 0.043 Uiso 1 1 calc R . .
H4 H 0.1413 0.0924 0.2884 0.043 Uiso 1 1 calc R . .
C7 C 0.08454(17) 0.1183(4) 0.4662(6) 0.0312(17) Uani 1 1 d . . .
H5 H 0.0775 0.0704 0.4305 0.047 Uiso 1 1 calc R . .
H6 H 0.0786 0.1598 0.4154 0.047 Uiso 1 1 calc R . .
H7 H 0.0737 0.1252 0.5263 0.047 Uiso 1 1 calc R . .
C8 C 0.12059(18) 0.0644(4) 0.6968(5) 0.0283(16) Uani 1 1 d . . .
H8 H 0.1013 0.0961 0.6970 0.043 Uiso 1 1 calc R . .
H9 H 0.1360 0.0685 0.7660 0.043 Uiso 1 1 calc R . .
H10 H 0.1136 0.0118 0.6843 0.043 Uiso 1 1 calc R . .
C9 C 0.19718(16) 0.0489(4) 0.6954(5) 0.0259(16) Uani 1 1 d . . .
H11 H 0.1990 -0.0050 0.6809 0.039 Uiso 1 1 calc R . .
H12 H 0.1908 0.0555 0.7641 0.039 Uiso 1 1 calc R . .
H13 H 0.2185 0.0734 0.6979 0.039 Uiso 1 1 calc R . .
C10 C 0.20646(17) 0.0949(4) 0.4605(5) 0.0275(16) Uani 1 1 d . . .
H14 H 0.2254 0.0855 0.5188 0.041 Uiso 1 1 calc R . .
H15 H 0.2106 0.1397 0.4206 0.041 Uiso 1 1 calc R . .
H16 H 0.2029 0.0513 0.4125 0.041 Uiso 1 1 calc R . .
C11 C 0.08957(16) 0.2589(3) 0.6819(5) 0.0194(14) Uani 1 1 d . . .
C12 C 0.05721(15) 0.2355(4) 0.6465(5) 0.0228(15) Uani 1 1 d . . .
H17 H 0.0461 0.2469 0.5755 0.027 Uiso 1 1 calc R . .
C13 C 0.04069(17) 0.1958(4) 0.7127(5) 0.0289(16) Uani 1 1 d . . .
H18 H 0.0186 0.1805 0.6869 0.035 Uiso 1 1 calc R . .
C14 C 0.05662(16) 0.1785(4) 0.8170(5) 0.0235(15) Uani 1 1 d . . .
H19 H 0.0453 0.1510 0.8617 0.028 Uiso 1 1 calc R . .
C15 C 0.08873(15) 0.2008(4) 0.8561(5) 0.0198(14) Uani 1 1 d . . .
C16 C 0.10413(15) 0.2411(3) 0.7878(5) 0.0172(14) Uani 1 1 d . . .
O1 O 0.13644(10) 0.2645(2) 0.8231(3) 0.0194(10) Uani 1 1 d . . .
C17 C 0.18746(15) 0.2003(3) 0.8564(5) 0.0169(13) Uani 1 1 d . . .
C18 C 0.20807(16) 0.1479(4) 0.9200(5) 0.0227(15) Uani 1 1 d . . .
H20 H 0.2298 0.1405 0.9094 0.027 Uiso 1 1 calc R . .
C19 C 0.19729(17) 0.1066(3) 0.9982(5) 0.0236(15) Uani 1 1 d . . .
H21 H 0.2118 0.0718 1.0407 0.028 Uiso 1 1 calc R . .
C20 C 0.16599(17) 0.1154(3) 1.0148(5) 0.0223(15) Uani 1 1 d . . .
H22 H 0.1589 0.0850 1.0667 0.027 Uiso 1 1 calc R . .
C21 C 0.14430(16) 0.1682(3) 0.9569(5) 0.0204(14) Uani 1 1 d . . .
C22 C 0.15674(15) 0.2092(3) 0.8811(4) 0.0184(14) Uani 1 1 d . . .
C23 C 0.10909(16) 0.1843(3) 0.9686(5) 0.0221(15) Uani 1 1 d . . .
C24 C 0.10918(18) 0.2556(4) 1.0373(5) 0.0301(17) Uani 1 1 d . . .
H23 H 0.1221 0.2463 1.1094 0.045 Uiso 1 1 calc R . .
H24 H 0.0865 0.2684 1.0412 0.045 Uiso 1 1 calc R . .
H25 H 0.1189 0.2976 1.0049 0.045 Uiso 1 1 calc R . .
C25 C 0.09475(18) 0.1179(4) 1.0210(5) 0.0326(18) Uani 1 1 d . . .
H26 H 0.0939 0.0730 0.9760 0.049 Uiso 1 1 calc R . .
H27 H 0.0725 0.1306 1.0291 0.049 Uiso 1 1 calc R . .
H28 H 0.1087 0.1079 1.0914 0.049 Uiso 1 1 calc R . .
C26 C 0.12541(15) 0.3919(4) 0.6429(5) 0.0238(15) Uani 1 1 d . . .
C27 C 0.13820(17) 0.4401(4) 0.5755(6) 0.0334(18) Uani 1 1 d . . .
H29 H 0.1451 0.4200 0.5152 0.040 Uiso 1 1 calc R . .
C28 C 0.14088(19) 0.5178(4) 0.5961(7) 0.043(2) Uani 1 1 d . . .
H30 H 0.1497 0.5501 0.5501 0.052 Uiso 1 1 calc R . .
C29 C 0.13064(18) 0.5471(4) 0.6831(7) 0.039(2) Uani 1 1 d . . .
H31 H 0.1319 0.5998 0.6962 0.047 Uiso 1 1 calc R . .
C30 C 0.11857(19) 0.5000(4) 0.7513(6) 0.039(2) Uani 1 1 d . . .
H32 H 0.1121 0.5204 0.8122 0.046 Uiso 1 1 calc R . .
C31 C 0.11579(17) 0.4223(4) 0.7317(6) 0.0295(17) Uani 1 1 d . . .
H33 H 0.1073 0.3904 0.7790 0.035 Uiso 1 1 calc R . .
C32 C 0.08831(15) 0.3203(3) 0.4747(5) 0.0191(14) Uani 1 1 d . . .
C33 C 0.09544(16) 0.3019(4) 0.3768(5) 0.0235(15) Uani 1 1 d . . .
H34 H 0.1144 0.2729 0.3739 0.028 Uiso 1 1 calc R . .
C34 C 0.07469(18) 0.3263(4) 0.2825(5) 0.0307(17) Uani 1 1 d . . .
H35 H 0.0794 0.3127 0.2155 0.037 Uiso 1 1 calc R . .
C35 C 0.04732(18) 0.3701(4) 0.2856(5) 0.0323(17) Uani 1 1 d . . .
H36 H 0.0333 0.3866 0.2213 0.039 Uiso 1 1 calc R . .
C36 C 0.04071(17) 0.3897(4) 0.3838(5) 0.0266(16) Uani 1 1 d . . .
H37 H 0.0221 0.4201 0.3868 0.032 Uiso 1 1 calc R . .
C37 C 0.06103(16) 0.3651(4) 0.4775(5) 0.0248(15) Uani 1 1 d . . .
H38 H 0.0563 0.3789 0.5443 0.030 Uiso 1 1 calc R . .
C38 C 0.23758(15) 0.2281(3) 0.7363(5) 0.0202(14) Uani 1 1 d . . .
C39 C 0.24698(16) 0.2124(3) 0.6401(5) 0.0235(15) Uani 1 1 d . . .
H39 H 0.2307 0.2088 0.5760 0.028 Uiso 1 1 calc R . .
C40 C 0.27999(16) 0.2020(4) 0.6368(5) 0.0247(15) Uani 1 1 d . . .
H40 H 0.2860 0.1918 0.5706 0.030 Uiso 1 1 calc R . .
C41 C 0.30392(17) 0.2064(4) 0.7291(6) 0.0279(16) Uani 1 1 d . . .
H41 H 0.3263 0.1969 0.7275 0.033 Uiso 1 1 calc R . .
C42 C 0.29518(17) 0.2248(4) 0.8236(6) 0.0302(17) Uani 1 1 d . . .
H42 H 0.3118 0.2294 0.8868 0.036 Uiso 1 1 calc R . .
C43 C 0.26233(17) 0.2368(4) 0.8286(5) 0.0267(16) Uani 1 1 d . . .
H43 H 0.2568 0.2507 0.8942 0.032 Uiso 1 1 calc R . .
C44 C 0.20040(16) 0.3462(4) 0.7775(5) 0.0252(16) Uani 1 1 d . . .
C45 C 0.21106(19) 0.3956(4) 0.7075(6) 0.037(2) Uani 1 1 d . . .
H44 H 0.2128 0.3786 0.6385 0.045 Uiso 1 1 calc R . .
C46 C 0.2192(2) 0.4699(4) 0.7381(7) 0.057(3) Uani 1 1 d . . .
H45 H 0.2268 0.5034 0.6906 0.069 Uiso 1 1 calc R . .
C47 C 0.21628(19) 0.4943(4) 0.8377(8) 0.049(2) Uani 1 1 d . . .
H46 H 0.2213 0.5450 0.8584 0.058 Uiso 1 1 calc R . .
C48 C 0.2061(2) 0.4455(4) 0.9074(8) 0.049(2) Uani 1 1 d . . .
H47 H 0.2043 0.4626 0.9762 0.059 Uiso 1 1 calc R . .
C49 C 0.19821(17) 0.3712(4) 0.8779(6) 0.0331(18) Uani 1 1 d . . .
H48 H 0.1913 0.3377 0.9267 0.040 Uiso 1 1 calc R . .
C50 C 0.0412(2) 0.4096(4) 0.9911(6) 0.043(2) Uani 1 1 d . . .
H49 H 0.0312 0.4564 1.0092 0.065 Uiso 1 1 calc R . .
H50 H 0.0646 0.4089 1.0259 0.065 Uiso 1 1 calc R . .
H51 H 0.0301 0.3665 1.0159 0.065 Uiso 1 1 calc R . .
C51 C 0.03766(19) 0.4047(4) 0.8701(6) 0.0360(18) Uani 1 1 d . . .
H52 H 0.0492 0.4480 0.8457 0.043 Uiso 1 1 calc R . .
H53 H 0.0484 0.3580 0.8525 0.043 Uiso 1 1 calc R . .
C52 C 0.00221(17) 0.4049(4) 0.8110(5) 0.0294(16) Uani 1 1 d . . .
H54 H -0.0088 0.4500 0.8326 0.035 Uiso 1 1 calc R . .
H55 H -0.0089 0.3599 0.8326 0.035 Uiso 1 1 calc R . .
C53 C -0.0136(18) 0.197(3) 0.388(4) 0.088(8) Uani 0.25 1 d PDU A -1
H56 H -0.0119 0.2486 0.4169 0.04(8) Uiso 0.25 1 calc PR A -1
H57 H -0.0009 0.1629 0.4415 0.09(15) Uiso 0.25 1 calc PR A -1
H58 H -0.0367 0.1817 0.3714 0.2(2) Uiso 0.25 1 calc PR A -1
C54 C 0.0004(14) 0.195(2) 0.286(3) 0.089(8) Uani 0.25 1 d PDU A -1
H59 H 0.0225 0.2181 0.2999 0.1(2) Uiso 0.25 1 calc PR A -1
H60 H -0.0141 0.2239 0.2286 0.4(5) Uiso 0.25 1 calc PR A -1
C55 C 0.002(3) 0.1117(17) 0.251(6) 0.089(7) Uani 0.25 1 d PDU A -1
H61 H 0.0214 0.0864 0.2972 0.2(2) Uiso 0.25 1 calc PR A -1
H62 H -0.0179 0.0844 0.2566 2(8) Uiso 0.25 1 calc PR A -1
C56 C 0.0066(14) 0.1112(19) 0.133(3) 0.091(7) Uani 0.25 1 d PDU A -1
H63 H -0.0151 0.1174 0.0844 1(4) Uiso 0.25 1 calc PR A -1
H64 H 0.0208 0.1536 0.1214 0.3(7) Uiso 0.25 1 calc PR A -1
C57 C 0.0221(8) 0.036(2) 0.111(3) 0.093(8) Uani 0.25 1 d PDU A -1
H65 H 0.0378 0.0444 0.0636 2(8) Uiso 0.25 1 calc PR A -1
H66 H 0.0344 0.0136 0.1784 1(8) Uiso 0.25 1 calc PR A -1
C58 C -0.0052(11) -0.018(2) 0.056(4) 0.094(8) Uani 0.25 1 d PDU A -1
H67 H 0.0045 -0.0671 0.0443 0.2(3) Uiso 0.25 1 calc PR A -1
H68 H -0.0165 0.0028 -0.0122 0.00(6) Uiso 0.25 1 calc PR A -1
H69 H -0.0210 -0.0256 0.1025 0.00(5) Uiso 0.25 1 calc PR A -1
C61 C 0.0039(9) 0.0170(14) 0.204(2) 0.071(6) Uani 0.25 1 d PDU B -2
H70 H 0.0148 -0.0120 0.2680 0.8(6) Uiso 0.25 1 calc PR B -2
H71 H -0.0191 -0.0009 0.1824 0.03(8) Uiso 0.25 1 calc PR B -2
C59 C 0.0040(10) 0.047(3) 0.013(2) 0.071(6) Uani 0.25 1 d PDU B -2
H72 H 0.0158 0.0396 -0.0451 2(8) Uiso 0.25 1 calc PR B -2
H73 H 0.0032 0.1006 0.0290 0.01(6) Uiso 0.25 1 calc PR B -2
H74 H -0.0184 0.0272 -0.0094 0.07(13) Uiso 0.25 1 calc PR B -2
C62 C 0.0043(15) 0.1016(13) 0.231(3) 0.071(6) Uani 0.25 1 d PDU B -2
H75 H -0.0079 0.1302 0.1692 0.3(18) Uiso 0.25 1 calc PR B -2
H76 H 0.0272 0.1203 0.2489 0.13(17) Uiso 0.25 1 calc PR B -2
C60 C 0.0221(8) 0.0043(19) 0.113(2) 0.071(6) Uani 0.25 1 d PDU B -2
H77 H 0.0228 -0.0503 0.0971 0.12(16) Uiso 0.25 1 calc PR B -2
H78 H 0.0450 0.0228 0.1343 0.02(7) Uiso 0.25 1 calc PR B -2
C63 C -0.0120(12) 0.1132(16) 0.328(3) 0.071(6) Uani 0.25 1 d PDU B -2
H79 H -0.0358 0.1012 0.3070 0.00(5) Uiso 0.25 1 calc PR B -2
H80 H -0.0018 0.0791 0.3866 0.09(13) Uiso 0.25 1 calc PR B -2
C64 C -0.0074(16) 0.1957(18) 0.365(4) 0.072(6) Uani 0.25 1 d PDU B -2
H81 H -0.0182 0.2036 0.4250 0.00(5) Uiso 0.25 1 calc PR B -2
H82 H -0.0172 0.2292 0.3060 2(7) Uiso 0.25 1 calc PR B -2
H83 H 0.0161 0.2068 0.3877 0.06(11) Uiso 0.25 1 calc PR B -2

loop_
_atom_site_aniso_label
_atom_site_aniso_U_11
_atom_site_aniso_U_22
_atom_site_aniso_U_33
_atom_site_aniso_U_23
_atom_site_aniso_U_13
_atom_site_aniso_U_12
Ru1 0.0231(3) 0.0123(2) 0.0130(3) -0.0004(2) -0.0013(2) -0.0018(2)
P1 0.0242(9) 0.0127(8) 0.0158(9) 0.0000(6) -0.0011(7) -0.0018(7)
P2 0.0234(9) 0.0148(8) 0.0141(8) 0.0016(7) -0.0019(7) -0.0010(7)
C1 0.032(4) 0.015(3) 0.009(3) 0.000(2) -0.003(3) -0.003(3)
C2 0.020(4) 0.017(3) 0.022(4) -0.004(3) -0.004(3) -0.005(3)
C3 0.034(4) 0.012(3) 0.019(4) 0.002(3) 0.005(3) -0.005(3)
C4 0.038(4) 0.009(3) 0.012(3) -0.003(2) 0.000(3) -0.003(3)
C5 0.029(4) 0.010(3) 0.017(3) -0.002(2) 0.005(3) 0.001(3)
C6 0.042(5) 0.024(4) 0.016(4) -0.005(3) -0.004(3) -0.002(3)
C7 0.039(4) 0.021(4) 0.030(4) -0.007(3) 0.000(3) -0.010(3)
C8 0.042(5) 0.015(3) 0.027(4) -0.007(3) 0.007(3) -0.008(3)
C9 0.031(4) 0.020(3) 0.025(4) 0.000(3) 0.003(3) 0.000(3)
C10 0.042(4) 0.018(3) 0.021(4) -0.006(3) 0.004(3) 0.001(3)
C11 0.028(4) 0.009(3) 0.019(3) 0.004(2) -0.001(3) -0.002(3)
C12 0.017(3) 0.029(4) 0.020(4) 0.005(3) 0.000(3) -0.001(3)
C13 0.023(4) 0.037(4) 0.022(4) 0.000(3) -0.004(3) -0.003(3)
C14 0.021(4) 0.025(4) 0.023(4) 0.007(3) 0.003(3) -0.005(3)
C15 0.022(3) 0.024(3) 0.011(3) -0.001(3) 0.000(3) 0.009(3)
C16 0.020(3) 0.012(3) 0.017(3) 0.002(2) -0.003(3) 0.000(2)
O1 0.026(3) 0.012(2) 0.015(2) 0.0006(17) -0.0053(19) -0.0015(18)
C17 0.023(3) 0.010(3) 0.015(3) -0.003(2) -0.001(3) -0.003(3)
C18 0.024(4) 0.024(3) 0.017(4) 0.000(3) -0.003(3) -0.001(3)
C19 0.035(4) 0.015(3) 0.019(4) 0.002(3) 0.002(3) 0.011(3)
C20 0.040(4) 0.011(3) 0.013(3) 0.006(3) 0.001(3) 0.002(3)
C21 0.031(4) 0.015(3) 0.013(3) -0.006(3) 0.001(3) -0.004(3)
C22 0.026(4) 0.013(3) 0.012(3) -0.005(3) -0.006(3) -0.003(3)
C23 0.031(4) 0.022(3) 0.012(3) 0.000(3) 0.002(3) -0.003(3)
C24 0.036(4) 0.038(4) 0.015(4) -0.002(3) 0.003(3) 0.006(3)
C25 0.040(5) 0.038(4) 0.020(4) 0.012(3) 0.007(3) -0.003(3)
C26 0.018(4) 0.024(4) 0.024(4) 0.001(3) -0.007(3) 0.003(3)
C27 0.028(4) 0.020(4) 0.054(5) 0.008(3) 0.014(4) 0.001(3)
C28 0.036(5) 0.023(4) 0.074(6) 0.009(4) 0.018(4) -0.005(3)
C29 0.038(5) 0.013(3) 0.058(6) -0.004(4) -0.006(4) -0.003(3)
C30 0.058(5) 0.018(4) 0.031(4) -0.006(3) -0.012(4) 0.009(3)
C31 0.040(5) 0.014(3) 0.032(4) 0.002(3) 0.002(3) 0.007(3)
C32 0.025(4) 0.011(3) 0.019(4) 0.003(3) -0.001(3) -0.004(3)
C33 0.023(4) 0.020(3) 0.022(4) 0.000(3) -0.005(3) -0.001(3)
C34 0.039(4) 0.037(4) 0.014(4) -0.004(3) 0.000(3) 0.003(3)
C35 0.037(4) 0.035(4) 0.019(4) 0.006(3) -0.007(3) -0.002(3)
C36 0.026(4) 0.023(4) 0.026(4) 0.002(3) -0.005(3) 0.000(3)
C37 0.030(4) 0.025(4) 0.017(4) 0.000(3) 0.001(3) 0.002(3)
C38 0.024(4) 0.011(3) 0.022(4) 0.005(3) -0.003(3) -0.003(2)
C39 0.029(4) 0.016(3) 0.023(4) 0.001(3) 0.001(3) -0.001(3)
C40 0.030(4) 0.021(3) 0.025(4) 0.004(3) 0.009(3) 0.001(3)
C41 0.026(4) 0.016(3) 0.041(4) 0.003(3) 0.007(3) -0.002(3)
C42 0.028(4) 0.027(4) 0.030(4) 0.000(3) -0.008(3) -0.004(3)
C43 0.033(4) 0.023(4) 0.023(4) -0.002(3) 0.004(3) -0.004(3)
C44 0.028(4) 0.017(3) 0.025(4) -0.001(3) -0.007(3) -0.003(3)
C45 0.058(5) 0.024(4) 0.023(4) 0.006(3) -0.008(4) -0.014(4)
C46 0.066(6) 0.029(4) 0.056(6) 0.017(4) -0.035(5) -0.026(4)
C47 0.032(5) 0.019(4) 0.080(7) -0.011(4) -0.022(4) 0.002(3)
C48 0.044(5) 0.034(5) 0.068(6) -0.029(4) 0.008(5) -0.008(4)
C49 0.037(4) 0.020(4) 0.043(5) -0.014(3) 0.009(4) -0.009(3)
C50 0.059(6) 0.036(4) 0.031(5) 0.007(4) 0.001(4) 0.001(4)
C51 0.045(5) 0.027(4) 0.037(5) 0.003(3) 0.010(4) 0.007(3)
C52 0.036(4) 0.022(4) 0.031(4) 0.002(3) 0.007(3) -0.002(3)
C53 0.087(9) 0.088(8) 0.089(8) 0.001(4) 0.019(4) 0.000(4)
C54 0.088(8) 0.089(8) 0.089(8) 0.001(3) 0.019(4) -0.001(3)
C55 0.089(8) 0.090(8) 0.090(8) 0.000(3) 0.019(4) 0.000(3)
C56 0.091(8) 0.092(8) 0.091(8) 0.000(3) 0.020(4) 0.000(3)
C57 0.093(8) 0.093(8) 0.094(8) -0.001(3) 0.020(4) 0.001(3)
C58 0.094(9) 0.093(8) 0.095(8) 0.000(4) 0.020(4) 0.000(4)
C61 0.071(7) 0.070(6) 0.071(6) 0.001(3) 0.015(3) -0.001(3)
C59 0.071(7) 0.070(7) 0.071(7) 0.001(4) 0.015(4) 0.000(4)
C62 0.071(7) 0.070(6) 0.071(7) 0.001(3) 0.014(3) -0.001(3)
C60 0.071(7) 0.070(7) 0.072(7) 0.001(3) 0.015(3) 0.000(3)
C63 0.072(7) 0.071(7) 0.071(7) 0.000(3) 0.014(3) -0.001(3)
C64 0.072(7) 0.071(7) 0.072(7) 0.000(4) 0.014(4) 0.000(4)

loop_
_atom_type_symbol
_atom_type_description
_atom_type_scat_dispersion_real
_atom_type_scat_dispersion_imag
_atom_type_scat_source
C C 0.0033 0.0016 'International Tables Vol C Tables 4.2.6.8 and 6.1.1.4'
H H 0.0000 0.0000 'International Tables Vol C Tables 4.2.6.8 and 6.1.1.4'
O O 0.0106 0.0060 'International Tables Vol C Tables 4.2.6.8 and 6.1.1.4'
P P 0.1023 0.0942 'International Tables Vol C Tables 4.2.6.8 and 6.1.1.4'
Ru Ru -1.2594 0.8363 'International Tables Vol C Tables 4.2.6.8 and 6.1.1.4'

loop_
_geom_angle_atom_site_label_1
_geom_angle_atom_site_label_2
_geom_angle_atom_site_label_3
_geom_angle
_geom_angle_site_symmetry_1
_geom_angle_site_symmetry_3
C5 Ru1 P2 152.62(16) . .
C5 Ru1 C1 36.4(2) . .
P2 Ru1 C1 116.27(17) . .
C5 Ru1 C4 36.7(2) . .
P2 Ru1 C4 143.93(18) . .
C1 Ru1 C4 60.6(2) . .
C5 Ru1 C2 61.3(2) . .
P2 Ru1 C2 94.82(17) . .
C1 Ru1 C2 36.6(2) . .
C4 Ru1 C2 60.8(2) . .
C5 Ru1 P1 112.04(17) . .
P2 Ru1 P1 95.28(7) . .
C1 Ru1 P1 148.45(17) . .
C4 Ru1 P1 94.18(16) . .
C2 Ru1 P1 147.33(17) . .
C5 Ru1 C3 61.6(2) . .
P2 Ru1 C3 107.98(18) . .
C1 Ru1 C3 61.2(2) . .
C4 Ru1 C3 36.7(2) . .
C2 Ru1 C3 36.7(2) . .
P1 Ru1 C3 110.79(16) . .
C5 Ru1 H1 98(2) . .
P2 Ru1 H1 82(2) . .
C1 Ru1 H1 92(2) . .
C4 Ru1 H1 132(2) . .
C2 Ru1 H1 120(2) . .
P1 Ru1 H1 92(2) . .
C3 Ru1 H1 154(2) . .
C38 P1 C17 102.6(3) . .
C38 P1 C44 94.7(3) . .
C17 P1 C44 101.8(3) . .
C38 P1 Ru1 116.2(2) . .
C17 P1 Ru1 112.82(19) . .
C44 P1 Ru1 125.2(2) . .
C26 P2 C32 93.5(3) . .
C26 P2 C11 102.8(3) . .
C32 P2 C11 101.0(3) . .
C26 P2 Ru1 125.6(2) . .
C32 P2 Ru1 117.6(2) . .
C11 P2 Ru1 112.3(2) . .
C5 C1 C2 108.8(5) . .
C5 C1 C6 123.9(6) . .
C2 C1 C6 126.1(6) . .
C5 C1 Ru1 71.6(3) . .
C2 C1 Ru1 71.9(3) . .
C6 C1 Ru1 132.2(4) . .
C1 C2 C3 108.2(5) . .
C1 C2 C7 126.0(6) . .
C3 C2 C7 124.5(6) . .
C1 C2 Ru1 71.5(3) . .
C3 C2 Ru1 72.3(3) . .
C7 C2 Ru1 132.3(4) . .
C4 C3 C2 106.6(6) . .
C4 C3 C8 127.2(6) . .
C2 C3 C8 125.8(6) . .
C4 C3 Ru1 70.9(3) . .
C2 C3 Ru1 71.1(3) . .
C8 C3 Ru1 128.3(4) . .
C5 C4 C3 109.2(5) . .
C5 C4 C9 125.8(6) . .
C3 C4 C9 124.6(6) . .
C5 C4 Ru1 71.4(3) . .
C3 C4 Ru1 72.4(3) . .
C9 C4 Ru1 128.5(4) . .
C1 C5 C4 107.2(6) . .
C1 C5 C10 123.9(6) . .
C4 C5 C10 127.0(6) . .
C1 C5 Ru1 71.9(3) . .
C4 C5 Ru1 71.9(3) . .
C10 C5 Ru1 133.5(4) . .
C1 C6 H2 109.5 . .
C1 C6 H3 109.5 . .
H2 C6 H3 109.5 . .
C1 C6 H4 109.5 . .
H2 C6 H4 109.5 . .
H3 C6 H4 109.5 . .
C2 C7 H5 109.5 . .
C2 C7 H6 109.5 . .
H5 C7 H6 109.5 . .
C2 C7 H7 109.5 . .
H5 C7 H7 109.5 . .
H6 C7 H7 109.5 . .
C3 C8 H8 109.5 . .
C3 C8 H9 109.5 . .
H8 C8 H9 109.5 . .
C3 C8 H10 109.5 . .
H8 C8 H10 109.5 . .
H9 C8 H10 109.5 . .
C4 C9 H11 109.5 . .
C4 C9 H12 109.5 . .
H11 C9 H12 109.5 . .
C4 C9 H13 109.5 . .
H11 C9 H13 109.5 . .
H12 C9 H13 109.5 . .
C5 C10 H14 109.5 . .
C5 C10 H15 109.5 . .
H14 C10 H15 109.5 . .
C5 C10 H16 109.5 . .
H14 C10 H16 109.5 . .
H15 C10 H16 109.5 . .
C12 C11 C16 116.1(6) . .
C12 C11 P2 126.8(5) . .
C16 C11 P2 115.9(5) . .
C11 C12 C13 121.4(6) . .
C11 C12 H17 119.3 . .
C13 C12 H17 119.3 . .
C12 C13 C14 120.0(6) . .
C12 C13 H18 120.0 . .
C14 C13 H18 120.0 . .
C15 C14 C13 120.7(6) . .
C15 C14 H19 119.7 . .
C13 C14 H19 119.7 . .
C14 C15 C16 117.4(5) . .
C14 C15 C23 125.6(6) . .
C16 C15 C23 116.9(6) . .
C15 C16 O1 119.6(5) . .
C15 C16 C11 124.4(6) . .
O1 C16 C11 116.0(5) . .
C16 O1 C22 113.4(4) . .
C22 C17 C18 115.0(6) . .
C22 C17 P1 116.5(4) . .
C18 C17 P1 127.8(5) . .
C19 C18 C17 121.2(6) . .
C19 C18 H20 119.4 . .
C17 C18 H20 119.4 . .
C20 C19 C18 120.9(6) . .
C20 C19 H21 119.6 . .
C18 C19 H21 119.6 . .
C19 C20 C21 121.3(6) . .
C19 C20 H22 119.3 . .
C21 C20 H22 119.3 . .
C22 C21 C20 115.2(6) . .
C22 C21 C23 118.3(5) . .
C20 C21 C23 126.6(6) . .
C17 C22 C21 126.3(6) . .
C17 C22 O1 116.1(5) . .
C21 C22 O1 117.6(6) . .
C21 C23 C25 111.6(5) . .
C21 C23 C15 107.0(5) . .
C25 C23 C15 111.6(5) . .
C21 C23 C24 108.8(5) . .
C25 C23 C24 109.5(5) . .
C15 C23 C24 108.2(5) . .
C23 C24 H23 109.5 . .
C23 C24 H24 109.5 . .
H23 C24 H24 109.5 . .
C23 C24 H25 109.5 . .
H23 C24 H25 109.5 . .
H24 C24 H25 109.5 . .
C23 C25 H26 109.5 . .
C23 C25 H27 109.5 . .
H26 C25 H27 109.5 . .
C23 C25 H28 109.5 . .
H26 C25 H28 109.5 . .
H27 C25 H28 109.5 . .
C31 C26 C27 118.7(6) . .
C31 C26 P2 124.1(5) . .
C27 C26 P2 116.7(5) . .
C26 C27 C28 120.7(7) . .
C26 C27 H29 119.7 . .
C28 C27 H29 119.7 . .
C29 C28 C27 119.8(7) . .
C29 C28 H30 120.1 . .
C27 C28 H30 120.1 . .
C28 C29 C30 120.2(7) . .
C28 C29 H31 119.9 . .
C30 C29 H31 119.9 . .
C29 C30 C31 120.6(7) . .
C29 C30 H32 119.7 . .
C31 C30 H32 119.7 . .
C26 C31 C30 120.1(7) . .
C26 C31 H33 120.0 . .
C30 C31 H33 120.0 . .
C33 C32 C37 119.3(6) . .
C33 C32 P2 118.9(5) . .
C37 C32 P2 121.4(5) . .
C32 C33 C34 119.9(6) . .
C32 C33 H34 120.0 . .
C34 C33 H34 120.0 . .
C35 C34 C33 120.6(6) . .
C35 C34 H35 119.7 . .
C33 C34 H35 119.7 . .
C34 C35 C36 119.2(6) . .
C34 C35 H36 120.4 . .
C36 C35 H36 120.4 . .
C37 C36 C35 120.4(7) . .
C37 C36 H37 119.8 . .
C35 C36 H37 119.8 . .
C36 C37 C32 120.6(6) . .
C36 C37 H38 119.7 . .
C32 C37 H38 119.7 . .
C39 C38 C43 118.2(6) . .
C39 C38 P1 118.5(5) . .
C43 C38 P1 122.9(5) . .
C40 C39 C38 120.9(6) . .
C40 C39 H39 119.5 . .
C38 C39 H39 119.5 . .
C41 C40 C39 120.2(6) . .
C41 C40 H40 119.9 . .
C39 C40 H40 119.9 . .
C42 C41 C40 119.5(6) . .
C42 C41 H41 120.3 . .
C40 C41 H41 120.3 . .
C41 C42 C43 121.3(6) . .
C41 C42 H42 119.3 . .
C43 C42 H42 119.3 . .
C42 C43 C38 119.7(6) . .
C42 C43 H43 120.2 . .
C38 C43 H43 120.2 . .
C49 C44 C45 119.5(6) . .
C49 C44 P1 123.7(5) . .
C45 C44 P1 116.6(5) . .
C44 C45 C46 120.3(8) . .
C44 C45 H44 119.8 . .
C46 C45 H44 119.9 . .
C47 C46 C45 119.4(8) . .
C47 C46 H45 120.3 . .
C45 C46 H45 120.3 . .
C48 C47 C46 120.4(7) . .
C48 C47 H46 119.8 . .
C46 C47 H46 119.8 . .
C47 C48 C49 120.5(8) . .
C47 C48 H47 119.7 . .
C49 C48 H47 119.7 . .
C44 C49 C48 119.9(8) . .
C44 C49 H48 120.0 . .
C48 C49 H48 120.0 . .
C51 C50 H49 109.5 . .
C51 C50 H50 109.5 . .
H49 C50 H50 109.5 . .
C51 C50 H51 109.5 . .
H49 C50 H51 109.5 . .
H50 C50 H51 109.5 . .
C52 C51 C50 112.5(6) . .
C52 C51 H52 109.1 . .
C50 C51 H52 109.1 . .
C52 C51 H53 109.1 . .
C50 C51 H53 109.1 . .
H52 C51 H53 107.8 . .
C51 C52 C52 113.8(7) . 2_556
C51 C52 H54 108.8 . .
C52 C52 H54 108.8 2_556 .
C51 C52 H55 108.8 . .
C52 C52 H55 108.8 2_556 .
H54 C52 H55 107.7 . .
C54 C53 H56 109.0 . .
C54 C53 H57 109.9 . .
H56 C53 H57 109.5 . .
C54 C53 H58 109.5 . .
H56 C53 H58 109.5 . .
H57 C53 H58 109.5 . .
C53 C54 C55 109.0(7) . .
C53 C54 H59 110.0 . .
C55 C54 H59 104.3 . .
C53 C54 H60 110.3 . .
C55 C54 H60 114.7 . .
H59 C54 H60 108.3 . .
C56 C55 C54 108.2(14) . .
C56 C55 H61 114.3 . .
C54 C55 H61 115.5 . .
C56 C55 H62 104.6 . .
C54 C55 H62 104.9 . .
H61 C55 H62 108.4 . .
C57 C56 C55 109.0(6) . .
C57 C56 H63 108.8 . .
C55 C56 H63 115.4 . .
C57 C56 H64 109.2 . .
C55 C56 H64 106.0 . .
H63 C56 H64 108.3 . .
C58 C57 C56 109.2(5) . .
C58 C57 H65 110.6 . .
C56 C57 H65 111.0 . .
C58 C57 H66 109.4 . .
C56 C57 H66 108.3 . .
H65 C57 H66 108.3 . .
C57 C58 H67 109.2 . .
C57 C58 H68 109.0 . .
H67 C58 H68 109.5 . .
C57 C58 H69 110.2 . .
H67 C58 H69 109.5 . .
H68 C58 H69 109.5 . .
C60 C61 C62 109.5(5) . .
C60 C61 H70 109.7 . .
C62 C61 H70 109.7 . .
C60 C61 H71 109.7 . .
C62 C61 H71 110.1 . .
H70 C61 H71 108.2 . .
C60 C59 H72 109.5 . .
C60 C59 H73 109.6 . .
H72 C59 H73 109.5 . .
C60 C59 H74 109.3 . .
H72 C59 H74 109.5 . .
H73 C59 H74 109.5 . .
C61 C62 C63 109.1(5) . .
C61 C62 H75 109.7 . .
C63 C62 H75 109.4 . .
C61 C62 H76 110.1 . .
C63 C62 H76 110.2 . .
H75 C62 H76 108.3 . .
C61 C60 C59 109.3(5) . .
C61 C60 H77 109.9 . .
C59 C60 H77 109.9 . .
C61 C60 H78 109.7 . .
C59 C60 H78 109.7 . .
H77 C60 H78 108.3 . .
C64 C63 C62 109.2(5) . .
C64 C63 H79 110.0 . .
C62 C63 H79 110.2 . .
C64 C63 H80 109.8 . .
C62 C63 H80 109.4 . .
H79 C63 H80 108.3 . .
C63 C64 H81 109.4 . .
C63 C64 H82 109.4 . .
H81 C64 H82 109.5 . .
C63 C64 H83 109.6 . .
H81 C64 H83 109.5 . .
H82 C64 H83 109.5 . .

loop_
_geom_bond_atom_site_label_1
_geom_bond_atom_site_label_2
_geom_bond_distance
_geom_bond_site_symmetry_2
Ru1 C5 2.272(6) .
Ru1 P2 2.2720(19) .
Ru1 C1 2.276(6) .
Ru1 C4 2.277(6) .
Ru1 C2 2.281(6) .
Ru1 P1 2.2821(18) .
Ru1 C3 2.297(6) .
Ru1 H1 1.575(10) .
P1 C38 1.847(7) .
P1 C17 1.849(6) .
P1 C44 1.854(6) .
P2 C26 1.842(7) .
P2 C32 1.850(6) .
P2 C11 1.855(7) .
C1 C5 1.421(8) .
C1 C2 1.432(9) .
C1 C6 1.504(8) .
C2 C3 1.440(8) .
C2 C7 1.492(9) .
C3 C4 1.439(9) .
C3 C8 1.500(9) .
C4 C5 1.432(9) .
C4 C9 1.507(8) .
C5 C10 1.499(9) .
C6 H2 0.9800 .
C6 H3 0.9800 .
C6 H4 0.9800 .
C7 H5 0.9800 .
C7 H6 0.9800 .
C7 H7 0.9800 .
C8 H8 0.9800 .
C8 H9 0.9800 .
C8 H10 0.9800 .
C9 H11 0.9800 .
C9 H12 0.9800 .
C9 H13 0.9800 .
C10 H14 0.9800 .
C10 H15 0.9800 .
C10 H16 0.9800 .
C11 C12 1.390(8) .
C11 C16 1.399(8) .
C12 C13 1.391(9) .
C12 H17 0.9500 .
C13 C14 1.394(9) .
C13 H18 0.9500 .
C14 C15 1.381(8) .
C14 H19 0.9500 .
C15 C16 1.387(9) .
C15 C23 1.538(8) .
C16 O1 1.388(7) .
O1 C22 1.401(7) .
C17 C22 1.389(9) .
C17 C18 1.402(8) .
C18 C19 1.391(9) .
C18 H20 0.9500 .
C19 C20 1.372(9) .
C19 H21 0.9500 .
C20 C21 1.400(8) .
C20 H22 0.9500 .
C21 C22 1.398(9) .
C21 C23 1.530(9) .
C23 C25 1.537(9) .
C23 C24 1.542(9) .
C24 H23 0.9800 .
C24 H24 0.9800 .
C24 H25 0.9800 .
C25 H26 0.9800 .
C25 H27 0.9800 .
C25 H28 0.9800 .
C26 C31 1.392(9) .
C26 C27 1.399(9) .
C27 C28 1.404(10) .
C27 H29 0.9500 .
C28 C29 1.377(11) .
C28 H30 0.9500 .
C29 C30 1.378(11) .
C29 H31 0.9500 .
C30 C31 1.403(9) .
C30 H32 0.9500 .
C31 H33 0.9500 .
C32 C33 1.387(9) .
C32 C37 1.393(9) .
C33 C34 1.397(9) .
C33 H34 0.9500 .
C34 C35 1.387(10) .
C34 H35 0.9500 .
C35 C36 1.388(10) .
C35 H36 0.9500 .
C36 C37 1.384(9) .
C36 H37 0.9500 .
C37 H38 0.9500 .
C38 C39 1.398(9) .
C38 C43 1.402(9) .
C39 C40 1.395(9) .
C39 H39 0.9500 .
C40 C41 1.377(9) .
C40 H40 0.9500 .
C41 C42 1.376(9) .
C41 H41 0.9500 .
C42 C43 1.398(9) .
C42 H42 0.9500 .
C43 H43 0.9500 .
C44 C49 1.381(9) .
C44 C45 1.392(9) .
C45 C46 1.399(10) .
C45 H44 0.9500 .
C46 C47 1.378(12) .
C46 H45 0.9500 .
C47 C48 1.373(12) .
C47 H46 0.9500 .
C48 C49 1.391(10) .
C48 H47 0.9500 .
C49 H48 0.9500 .
C50 C51 1.528(10) .
C50 H49 0.9800 .
C50 H50 0.9800 .
C50 H51 0.9800 .
C51 C52 1.508(10) .
C51 H52 0.9900 .
C51 H53 0.9900 .
C52 C52 1.536(13) 2_556
C52 H54 0.9900 .
C52 H55 0.9900 .
C53 C54 1.541(5) .
C53 H56 0.9800 .
C53 H57 0.9800 .
C53 H58 0.9800 .
C54 C55 1.552(16) .
C54 H59 0.9900 .
C54 H60 0.9900 .
C55 C56 1.549(14) .
C55 H61 0.9900 .
C55 H62 0.9900 .
C56 C57 1.541(5) .
C56 H63 0.9900 .
C56 H64 0.9900 .
C57 C58 1.540(5) .
C57 H65 0.9900 .
C57 H66 0.9900 .
C58 H67 0.9800 .
C58 H68 0.9800 .
C58 H69 0.9800 .
C61 C60 1.538(5) .
C61 C62 1.540(5) .
C61 H70 0.9900 .
C61 H71 0.9900 .
C59 C60 1.540(5) .
C59 H72 0.9800 .
C59 H73 0.9800 .
C59 H74 0.9800 .
C62 C63 1.542(5) .
C62 H75 0.9900 .
C62 H76 0.9900 .
C60 H77 0.9900 .
C60 H78 0.9900 .
C63 C64 1.539(5) .
C63 H79 0.9900 .
C63 H80 0.9900 .
C64 H81 0.9800 .
C64 H82 0.9800 .
C64 H83 0.9800 .

loop_
_geom_torsion_atom_site_label_1
_geom_torsion_atom_site_label_2
_geom_torsion_atom_site_label_3
_geom_torsion_atom_site_label_4
_geom_torsion
_geom_torsion_site_symmetry_4
C5 Ru1 P1 C38 27.5(3) .
P2 Ru1 P1 C38 -154.2(2) .
C1 Ru1 P1 C38 25.8(4) .
C4 Ru1 P1 C38 60.6(3) .
C2 Ru1 P1 C38 98.3(4) .
C3 Ru1 P1 C38 94.3(3) .
C5 Ru1 P1 C17 -90.6(3) .
P2 Ru1 P1 C17 87.7(2) .
C1 Ru1 P1 C17 -92.3(4) .
C4 Ru1 P1 C17 -57.5(3) .
C2 Ru1 P1 C17 -19.8(4) .
C3 Ru1 P1 C17 -23.9(3) .
C5 Ru1 P1 C44 144.9(3) .
P2 Ru1 P1 C44 -36.9(3) .
C1 Ru1 P1 C44 143.2(4) .
C4 Ru1 P1 C44 178.0(3) .
C2 Ru1 P1 C44 -144.4(4) .
C3 Ru1 P1 C44 -148.4(3) .
C5 Ru1 P2 C26 -145.9(4) .
C1 Ru1 P2 C26 -142.4(3) .
C4 Ru1 P2 C26 142.2(4) .
C2 Ru1 P2 C26 -173.5(3) .
P1 Ru1 P2 C26 37.6(3) .
C3 Ru1 P2 C26 151.5(3) .
C5 Ru1 P2 C32 -28.5(4) .
C1 Ru1 P2 C32 -25.1(3) .
C4 Ru1 P2 C32 -100.5(3) .
C2 Ru1 P2 C32 -56.1(3) .
P1 Ru1 P2 C32 155.0(2) .
C3 Ru1 P2 C32 -91.2(3) .
C5 Ru1 P2 C11 88.1(4) .
C1 Ru1 P2 C11 91.5(3) .
C4 Ru1 P2 C11 16.1(3) .
C2 Ru1 P2 C11 60.5(3) .
P1 Ru1 P2 C11 -88.4(2) .
C3 Ru1 P2 C11 25.5(3) .
P2 Ru1 C1 C5 -177.3(3) .
C4 Ru1 C1 C5 -38.2(4) .
C2 Ru1 C1 C5 -117.8(5) .
P1 Ru1 C1 C5 2.6(5) .
C3 Ru1 C1 C5 -80.3(4) .
C5 Ru1 C1 C2 117.8(5) .
P2 Ru1 C1 C2 -59.6(4) .
C4 Ru1 C1 C2 79.6(4) .
P1 Ru1 C1 C2 120.4(4) .
C3 Ru1 C1 C2 37.4(4) .
C5 Ru1 C1 C6 -119.5(8) .
P2 Ru1 C1 C6 63.2(7) .
C4 Ru1 C1 C6 -157.7(7) .
C2 Ru1 C1 C6 122.7(8) .
P1 Ru1 C1 C6 -116.9(6) .
C3 Ru1 C1 C6 160.1(7) .
C5 C1 C2 C3 -0.8(7) .
C6 C1 C2 C3 167.1(6) .
Ru1 C1 C2 C3 -63.4(4) .
C5 C1 C2 C7 -168.1(6) .
C6 C1 C2 C7 -0.2(10) .
Ru1 C1 C2 C7 129.3(6) .
C5 C1 C2 Ru1 62.5(4) .
C6 C1 C2 Ru1 -129.6(6) .
C5 Ru1 C2 C1 -36.8(3) .
P2 Ru1 C2 C1 129.1(3) .
C4 Ru1 C2 C1 -79.0(4) .
P1 Ru1 C2 C1 -123.3(4) .
C3 Ru1 C2 C1 -117.0(5) .
C5 Ru1 C2 C3 80.1(4) .
P2 Ru1 C2 C3 -113.9(4) .
C1 Ru1 C2 C3 117.0(5) .
C4 Ru1 C2 C3 38.0(4) .
P1 Ru1 C2 C3 -6.3(6) .
C5 Ru1 C2 C7 -159.0(7) .
P2 Ru1 C2 C7 6.9(6) .
C1 Ru1 C2 C7 -122.2(8) .
C4 Ru1 C2 C7 158.8(7) .
P1 Ru1 C2 C7 114.5(6) .
C3 Ru1 C2 C7 120.8(8) .
C1 C2 C3 C4 0.4(7) .
C7 C2 C3 C4 167.9(6) .
Ru1 C2 C3 C4 -62.5(4) .
C1 C2 C3 C8 -173.0(6) .
C7 C2 C3 C8 -5.5(10) .
Ru1 C2 C3 C8 124.1(6) .
C1 C2 C3 Ru1 62.8(4) .
C7 C2 C3 Ru1 -129.6(6) .
C5 Ru1 C3 C4 36.8(3) .
P2 Ru1 C3 C4 -170.8(3) .
C1 Ru1 C3 C4 78.6(4) .
C2 Ru1 C3 C4 115.9(5) .
P1 Ru1 C3 C4 -67.7(4) .
C5 Ru1 C3 C2 -79.1(4) .
P2 Ru1 C3 C2 73.3(4) .
C1 Ru1 C3 C2 -37.4(4) .
C4 Ru1 C3 C2 -115.9(5) .
P1 Ru1 C3 C2 176.4(3) .
C5 Ru1 C3 C8 159.7(7) .
P2 Ru1 C3 C8 -47.9(6) .
C1 Ru1 C3 C8 -158.6(7) .
C4 Ru1 C3 C8 122.9(7) .
C2 Ru1 C3 C8 -121.2(8) .
P1 Ru1 C3 C8 55.2(6) .
C2 C3 C4 C5 0.2(7) .
C8 C3 C4 C5 173.5(6) .
Ru1 C3 C4 C5 -62.4(4) .
C2 C3 C4 C9 -172.4(5) .
C8 C3 C4 C9 0.9(10) .
Ru1 C3 C4 C9 125.0(6) .
C2 C3 C4 Ru1 62.6(4) .
C8 C3 C4 Ru1 -124.2(6) .
P2 Ru1 C4 C5 133.0(3) .
C1 Ru1 C4 C5 37.9(4) .
C2 Ru1 C4 C5 80.1(4) .
P1 Ru1 C4 C5 -122.1(3) .
C3 Ru1 C4 C5 118.0(5) .
C5 Ru1 C4 C3 -118.0(5) .
P2 Ru1 C4 C3 14.9(5) .
C1 Ru1 C4 C3 -80.2(4) .
C2 Ru1 C4 C3 -38.0(4) .
P1 Ru1 C4 C3 119.9(3) .
C5 Ru1 C4 C9 121.4(8) .
P2 Ru1 C4 C9 -105.6(6) .
C1 Ru1 C4 C9 159.2(7) .
C2 Ru1 C4 C9 -158.5(7) .
P1 Ru1 C4 C9 -0.7(6) .
C3 Ru1 C4 C9 -120.6(7) .
C2 C1 C5 C4 1.0(7) .
C6 C1 C5 C4 -167.3(6) .
Ru1 C1 C5 C4 63.6(4) .
C2 C1 C5 C10 166.5(5) .
C6 C1 C5 C10 -1.7(9) .
Ru1 C1 C5 C10 -130.8(6) .
C2 C1 C5 Ru1 -62.7(4) .
C6 C1 C5 Ru1 129.1(6) .
C3 C4 C5 C1 -0.7(7) .
C9 C4 C5 C1 171.8(6) .
Ru1 C4 C5 C1 -63.7(4) .
C3 C4 C5 C10 -165.7(6) .
C9 C4 C5 C10 6.8(10) .
Ru1 C4 C5 C10 131.3(6) .
C3 C4 C5 Ru1 63.0(4) .
C9 C4 C5 Ru1 -124.5(6) .
P2 Ru1 C5 C1 5.2(6) .
C4 Ru1 C5 C1 115.8(5) .
C2 Ru1 C5 C1 37.0(4) .
P1 Ru1 C5 C1 -178.5(3) .
C3 Ru1 C5 C1 79.0(4) .
P2 Ru1 C5 C4 -110.5(4) .
C1 Ru1 C5 C4 -115.8(5) .
C2 Ru1 C5 C4 -78.8(4) .
P1 Ru1 C5 C4 65.7(4) .
C3 Ru1 C5 C4 -36.8(4) .
P2 Ru1 C5 C10 125.2(5) .
C1 Ru1 C5 C10 120.0(7) .
C4 Ru1 C5 C10 -124.3(8) .
C2 Ru1 C5 C10 157.0(7) .
P1 Ru1 C5 C10 -58.6(6) .
C3 Ru1 C5 C10 -161.1(7) .
C26 P2 C11 C12 115.9(6) .
C32 P2 C11 C12 19.6(6) .
Ru1 P2 C11 C12 -106.5(5) .
C26 P2 C11 C16 -77.2(5) .
C32 P2 C11 C16 -173.5(5) .
Ru1 P2 C11 C16 60.4(5) .
C16 C11 C12 C13 -0.9(9) .
P2 C11 C12 C13 166.0(5) .
C11 C12 C13 C14 -0.2(10) .
C12 C13 C14 C15 0.5(10) .
C13 C14 C15 C16 0.3(10) .
C13 C14 C15 C23 -179.0(6) .
C14 C15 C16 O1 -179.6(5) .
C23 C15 C16 O1 -0.3(8) .
C14 C15 C16 C11 -1.5(10) .
C23 C15 C16 C11 177.9(6) .
C12 C11 C16 C15 1.8(9) .
P2 C11 C16 C15 -166.6(5) .
C12 C11 C16 O1 180.0(5) .
P2 C11 C16 O1 11.6(7) .
C15 C16 O1 C22 42.9(7) .
C11 C16 O1 C22 -135.4(5) .
C38 P1 C17 C22 175.5(4) .
C44 P1 C17 C22 77.9(5) .
Ru1 P1 C17 C22 -58.7(5) .
C38 P1 C17 C18 -14.7(6) .
C44 P1 C17 C18 -112.3(6) .
Ru1 P1 C17 C18 111.1(5) .
C22 C17 C18 C19 2.6(9) .
P1 C17 C18 C19 -167.3(5) .
C17 C18 C19 C20 0.6(10) .
C18 C19 C20 C21 -2.6(10) .
C19 C20 C21 C22 1.1(9) .
C19 C20 C21 C23 -179.2(6) .
C18 C17 C22 C21 -4.3(9) .
P1 C17 C22 C21 166.8(5) .
C18 C17 C22 O1 176.3(5) .
P1 C17 C22 O1 -12.6(7) .
C20 C21 C22 C17 2.5(9) .
C23 C21 C22 C17 -177.2(5) .
C20 C21 C22 O1 -178.1(5) .
C23 C21 C22 O1 2.2(8) .
C16 O1 C22 C17 135.8(5) .
C16 O1 C22 C21 -43.6(7) .
C22 C21 C23 C25 158.8(5) .
C20 C21 C23 C25 -20.9(8) .
C22 C21 C23 C15 36.4(7) .
C20 C21 C23 C15 -143.3(6) .
C22 C21 C23 C24 -80.3(7) .
C20 C21 C23 C24 100.0(7) .
C14 C15 C23 C21 142.0(6) .
C16 C15 C23 C21 -37.3(7) .
C14 C15 C23 C25 19.6(9) .
C16 C15 C23 C25 -159.7(6) .
C14 C15 C23 C24 -100.9(7) .
C16 C15 C23 C24 79.8(7) .
C32 P2 C26 C31 112.2(6) .
C11 P2 C26 C31 10.0(6) .
Ru1 P2 C26 C31 -119.9(5) .
C32 P2 C26 C27 -60.2(6) .
C11 P2 C26 C27 -162.4(5) .
Ru1 P2 C26 C27 67.7(6) .
C31 C26 C27 C28 -0.8(10) .
P2 C26 C27 C28 172.0(6) .
C26 C27 C28 C29 -0.4(11) .
C27 C28 C29 C30 1.6(12) .
C28 C29 C30 C31 -1.6(11) .
C27 C26 C31 C30 0.9(10) .
P2 C26 C31 C30 -171.4(5) .
C29 C30 C31 C26 0.3(11) .
C26 P2 C32 C33 118.5(5) .
C11 P2 C32 C33 -137.6(5) .
Ru1 P2 C32 C33 -15.1(6) .
C26 P2 C32 C37 -54.5(6) .
C11 P2 C32 C37 49.4(6) .
Ru1 P2 C32 C37 171.9(4) .
C37 C32 C33 C34 -2.2(9) .
P2 C32 C33 C34 -175.4(5) .
C32 C33 C34 C35 1.4(10) .
C33 C34 C35 C36 0.0(11) .
C34 C35 C36 C37 -0.6(10) .
C35 C36 C37 C32 -0.2(10) .
C33 C32 C37 C36 1.6(10) .
P2 C32 C37 C36 174.6(5) .
C17 P1 C38 C39 142.0(5) .
C44 P1 C38 C39 -114.8(5) .
Ru1 P1 C38 C39 18.4(5) .
C17 P1 C38 C43 -45.1(6) .
C44 P1 C38 C43 58.1(6) .
Ru1 P1 C38 C43 -168.7(4) .
C43 C38 C39 C40 3.1(9) .
P1 C38 C39 C40 176.3(5) .
C38 C39 C40 C41 0.5(10) .
C39 C40 C41 C42 -3.1(10) .
C40 C41 C42 C43 2.0(10) .
C41 C42 C43 C38 1.7(10) .
C39 C38 C43 C42 -4.2(9) .
P1 C38 C43 C42 -177.1(5) .
C38 P1 C44 C49 -107.7(6) .
C17 P1 C44 C49 -3.8(7) .
Ru1 P1 C44 C49 125.4(5) .
C38 P1 C44 C45 66.3(6) .
C17 P1 C44 C45 170.3(5) .
Ru1 P1 C44 C45 -60.6(6) .
C49 C44 C45 C46 -0.5(11) .
P1 C44 C45 C46 -174.8(6) .
C44 C45 C46 C47 -0.8(12) .
C45 C46 C47 C48 1.4(12) .
C46 C47 C48 C49 -0.7(12) .
C45 C44 C49 C48 1.2(11) .
P1 C44 C49 C48 175.1(6) .
C47 C48 C49 C44 -0.6(12) .
C50 C51 C52 C52 176.5(4) 2_556
C53 C54 C55 C56 164(6) .
C54 C55 C56 C57 158(6) .
C55 C56 C57 C58 97(5) .
C60 C61 C62 C63 -176(3) .
C62 C61 C60 C59 -62(4) .
C61 C62 C63 C64 172(5) .
